data_2233381
loop_
_publ_author_name
'Rivera, Augusto'
'Quiroga, Diego'
'R\'ios-Motta, Jaime'
'Fejfarov\'a, Karla'
'Du\<sek, Michal'

_publ_section_title
;
 1,1'-[Imidazolidine-1,3-diylbis(methylene)]bis(1<i>H</i>-benzotriazole)
;
_journal_coeditor_code BT5768
_journal_issue 2
_journal_name_full 'Acta Crystallographica Section E'
_journal_page_first o312
_journal_page_last o313
_journal_paper_doi 10.1107/S1600536812000232
_journal_volume 68
_journal_year 2012
_chemical_formula_iupac 'C17 H18 N8'
_chemical_formula_moiety 'C17 H18 N8'
_chemical_formula_sum 'C17 H18 N8'
_chemical_formula_weight 334.4
_chemical_name_systematic
;
1,1'-[Imidazolidine-1,3-diylbis(methylene)]bis(1<i>H</i>-benzotriazole)
;
_space_group_IT_number 4
_symmetry_cell_setting monoclinic
_symmetry_space_group_name_Hall 'P 2yb'
_symmetry_space_group_name_H-M 'P 1 21 1'
_cell_angle_alpha 90
_cell_angle_beta 93.053(4)
_cell_angle_gamma 90
_cell_formula_units_Z 2
_cell_length_a 11.8609(6)
_cell_length_b 4.6429(2)
_cell_length_c 14.4712(8)
_cell_measurement_reflns_used 7090
_cell_measurement_temperature 120
_cell_measurement_theta_max 66.86
_cell_measurement_theta_min 3.06
_cell_volume 795.78(7)
_computing_cell_refinement 'CrysAlis PRO (Agilent, 2010)'
_computing_data_collection 'CrysAlis PRO (Agilent, 2010)'
_computing_data_reduction 'CrysAlis PRO (Agilent, 2010)'
_computing_molecular_graphics 'DIAMOND (Brandenburg & Putz, 2005)'
_computing_publication_material '<i>JANA2006</i> (Pet\<r\'i\<cek <i>et al.</i>, 2006)'
_computing_structure_refinement '<i>JANA2006</i> (Pet\<r\'i\<cek <i>et al.</i>, 2006)'
_computing_structure_solution 'SIR2002 (Burla <i>et al.</i>, 2003)'
_diffrn_ambient_temperature 120
_diffrn_detector_area_resol_mean 10.3784
_diffrn_measured_fraction_theta_full 0.99
_diffrn_measured_fraction_theta_max 0.99
_diffrn_measurement_device 'four-cycle diffractometer'
_diffrn_measurement_device_type 'Agilent Xcalibur diffractometer with an Atlas (Gemini ultra Cu) detector'
_diffrn_measurement_method 'Rotation method data acquisition using \w scans'
_diffrn_radiation_monochromator mirror
_diffrn_radiation_source 'Enhance Ultra (Cu) X-ray Source'
_diffrn_radiation_type 'Cu K\a'
_diffrn_radiation_wavelength 1.5418
_diffrn_reflns_av_R_equivalents 0.0301
_diffrn_reflns_av_sigmaI/netI 0.0129
_diffrn_reflns_limit_h_max 14
_diffrn_reflns_limit_h_min -14
_diffrn_reflns_limit_k_max 5
_diffrn_reflns_limit_k_min -5
_diffrn_reflns_limit_l_max 16
_diffrn_reflns_limit_l_min -17
_diffrn_reflns_number 10081
_diffrn_reflns_reduction_process
;
Integration of the CCD images was done by program CrysAlisPro
(Agilent Technologies, 2010). The same program was used for indexing of the
crystal shape and absorption correction.
;
_diffrn_reflns_theta_full 66.99
_diffrn_reflns_theta_max 66.99
_diffrn_reflns_theta_min 3.06
_diffrn_standards_number 0
_exptl_absorpt_coefficient_mu 0.735
_exptl_absorpt_correction_T_max 1
_exptl_absorpt_correction_T_min 0.378
_exptl_absorpt_correction_type multi-scan
_exptl_absorpt_process_details
;
(CrysAlis PRO; Agilent, 2010)
;
_exptl_crystal_colour colourless
_exptl_crystal_density_diffrn 1.3951
_exptl_crystal_density_method 'not measured'
_exptl_crystal_description prism
_exptl_crystal_F_000 352
_exptl_crystal_size_max 0.425
_exptl_crystal_size_mid 0.176
_exptl_crystal_size_min 0.097
_refine_diff_density_max 0.09
_refine_diff_density_min -0.11
_refine_ls_extinction_method none
_refine_ls_goodness_of_fit_ref 1.52
_refine_ls_hydrogen_treatment constr
_refine_ls_number_constraints 73
_refine_ls_number_parameters 226
_refine_ls_number_reflns 1609
_refine_ls_number_restraints 0
_refine_ls_R_factor_all 0.0285
_refine_ls_R_factor_gt 0.0269
_refine_ls_shift/su_max 0.0048
_refine_ls_shift/su_mean 0.0007
_refine_ls_structure_factor_coef Fsqd
_refine_ls_weighting_details w=1/(\s^2^(I)+0.0016I^2^)
_refine_ls_weighting_scheme sigma
_refine_ls_wR_factor_gt 0.0719
_refine_ls_wR_factor_ref 0.0729
_reflns_number_gt 1541
_reflns_number_total 1609
_reflns_threshold_expression I>3\s(I)
_cod_data_source_file bt5768.cif
_cod_data_source_block I
_cod_original_sg_symbol_H-M 'P 21'
_cod_database_code 2233381
_cod_database_fobs_code 2233381

loop_
_symmetry_equiv_pos_site_id
_symmetry_equiv_pos_as_xyz
1 x,y,z
2 -x,y+1/2,-z

loop_
_atom_site_type_symbol
_atom_site_label
_atom_site_fract_x
_atom_site_fract_y
_atom_site_fract_z
_atom_site_U_iso_or_equiv
_atom_site_adp_type
_atom_site_calc_flag
_atom_site_occupancy
_atom_site_symmetry_multiplicity
N N1 0.21591(11) 0.2699(3) 0.93068(9) 0.0235(4) Uani d 1 2
N N2 0.26794(11) 0.5272(3) 1.06164(10) 0.0238(4) Uani d 1 2
N N3 0.09989(11) 0.3594(3) 0.79499(9) 0.0235(4) Uani d 1 2
N N4 -0.01384(12) 0.4004(4) 0.78915(11) 0.0290(4) Uani d 1 2
N N5 -0.05795(11) 0.2425(4) 0.72197(10) 0.0298(5) Uani d 1 2
N N6 0.40908(11) 0.4060(3) 1.18741(10) 0.0239(4) Uani d 1 2
N N7 0.50606(11) 0.2991(4) 1.15561(10) 0.0280(4) Uani d 1 2
N N8 0.54874(11) 0.1110(4) 1.21481(10) 0.0279(4) Uani d 1 2
C C1 0.31519(14) 0.3661(4) 0.98560(11) 0.0264(5) Uani d 1 2
C C2 0.17294(13) 0.3532(4) 1.09029(11) 0.0248(5) Uani d 1 2
C C3 0.13569(13) 0.1890(4) 1.00110(11) 0.0239(5) Uani d 1 2
C C4 0.17205(15) 0.4928(4) 0.86759(12) 0.0263(5) Uani d 1 2
C C5 0.12961(13) 0.1659(4) 0.73030(11) 0.0215(5) Uani d 1 2
C C6 0.02769(13) 0.0916(4) 0.68333(12) 0.0253(5) Uani d 1 2
C C7 0.02635(16) -0.1107(4) 0.61123(12) 0.0314(5) Uani d 1 2
C C8 0.12773(17) -0.2263(5) 0.58977(12) 0.0354(6) Uani d 1 2
C C9 0.23000(15) -0.1486(5) 0.63788(12) 0.0308(5) Uani d 1 2
C C10 0.23362(14) 0.0484(4) 0.70895(11) 0.0251(5) Uani d 1 2
C C11 0.34550(15) 0.6304(4) 1.13345(12) 0.0286(5) Uani d 1 2
C C12 0.38817(13) 0.2843(4) 1.27059(11) 0.0228(5) Uani d 1 2
C C13 0.47863(13) 0.0943(4) 1.28781(12) 0.0232(5) Uani d 1 2
C C14 0.48715(14) -0.0715(4) 1.36880(12) 0.0270(5) Uani d 1 2
C C15 0.40331(15) -0.0378(4) 1.42939(13) 0.0311(5) Uani d 1 2
C C16 0.31195(15) 0.1530(5) 1.41080(13) 0.0329(6) Uani d 1 2
C C17 0.30163(14) 0.3172(4) 1.33186(12) 0.0293(5) Uani d 1 2
H H1a 0.358632 0.493853 0.949314 0.0316 Uiso d 1 2
H H1b 0.355874 0.201865 1.010035 0.0316 Uiso d 1 2
H H2a 0.113022 0.477804 1.107635 0.0298 Uiso d 1 2
H H2b 0.199161 0.21839 1.136922 0.0298 Uiso d 1 2
H H3a 0.140331 -0.014517 1.012342 0.0287 Uiso d 1 2
H H3b 0.060918 0.24844 0.980747 0.0287 Uiso d 1 2
H H4a 0.128774 0.628658 0.901023 0.0316 Uiso d 1 2
H H4b 0.233758 0.58913 0.840354 0.0316 Uiso d 1 2
H H7 -0.042768 -0.165557 0.578371 0.0376 Uiso d 1 2
H H8 0.129465 -0.364408 0.540509 0.0424 Uiso d 1 2
H H9 0.299061 -0.236079 0.620438 0.037 Uiso d 1 2
H H10 0.302981 0.101822 0.741735 0.0302 Uiso d 1 2
H H11a 0.30616 0.75146 1.174811 0.0343 Uiso d 1 2
H H11b 0.397607 0.762446 1.107664 0.0343 Uiso d 1 2
H H14 0.54877 -0.2024 1.381195 0.0325 Uiso d 1 2
H H15 0.406631 -0.146438 1.485921 0.0373 Uiso d 1 2
H H16 0.254861 0.1683 1.45514 0.0395 Uiso d 1 2
H H17 0.239268 0.445844 1.319532 0.0351 Uiso d 1 2

loop_
_atom_site_aniso_label
_atom_site_aniso_U_11
_atom_site_aniso_U_22
_atom_site_aniso_U_33
_atom_site_aniso_U_12
_atom_site_aniso_U_13
_atom_site_aniso_U_23
_atom_site_aniso_type_symbol
N1 0.0240(6) 0.0259(8) 0.0205(7) -0.0003(6) -0.0004(5) 0.0012(6) N
N2 0.0261(7) 0.0225(7) 0.0223(7) -0.0021(6) -0.0037(5) 0.0009(6) N
N3 0.0221(6) 0.0253(7) 0.0229(7) 0.0011(6) -0.0008(5) 0.0020(6) N
N4 0.0230(7) 0.0315(8) 0.0326(8) 0.0042(7) 0.0022(6) 0.0053(7) N
N5 0.0218(7) 0.0346(9) 0.0325(8) -0.0010(6) -0.0027(5) 0.0075(7) N
N6 0.0235(6) 0.0241(8) 0.0235(7) -0.0008(6) -0.0032(5) -0.0013(6) N
N7 0.0227(6) 0.0338(9) 0.0269(7) -0.0032(6) -0.0025(5) -0.0021(7) N
N8 0.0221(7) 0.0336(9) 0.0275(7) 0.0006(6) -0.0023(5) -0.0019(7) N
C1 0.0233(7) 0.0334(10) 0.0224(8) -0.0017(8) 0.0009(6) 0.0024(8) C
C2 0.0212(7) 0.0296(9) 0.0236(8) 0.0009(7) 0.0008(6) -0.0008(7) C
C3 0.0233(8) 0.0239(9) 0.0243(8) -0.0025(7) -0.0007(6) 0.0003(7) C
C4 0.0323(8) 0.0244(9) 0.0219(8) -0.0026(8) -0.0032(6) -0.0010(7) C
C5 0.0234(7) 0.0221(9) 0.0187(7) -0.0006(7) -0.0008(6) 0.0035(7) C
C6 0.0240(8) 0.0260(9) 0.0255(8) -0.0022(7) -0.0033(6) 0.0080(7) C
C7 0.0360(9) 0.0301(10) 0.0267(9) -0.0058(8) -0.0098(7) 0.0031(8) C
C8 0.0514(11) 0.0314(10) 0.0228(8) -0.0009(9) -0.0021(7) -0.0015(8) C
C9 0.0332(8) 0.0330(11) 0.0264(8) 0.0063(8) 0.0038(6) 0.0011(8) C
C10 0.0229(8) 0.0291(10) 0.0235(8) -0.0004(7) 0.0009(6) 0.0029(7) C
C11 0.0348(9) 0.0208(9) 0.0288(9) -0.0039(8) -0.0109(7) 0.0012(8) C
C12 0.0224(7) 0.0225(9) 0.0228(8) -0.0029(7) -0.0062(6) -0.0028(7) C
C13 0.0193(7) 0.0246(9) 0.0253(8) -0.0022(7) -0.0032(6) -0.0039(7) C
C14 0.0262(8) 0.0241(9) 0.0299(9) 0.0014(7) -0.0066(6) 0.0000(7) C
C15 0.0322(9) 0.0317(11) 0.0289(9) -0.0030(8) -0.0028(7) 0.0043(8) C
C16 0.0292(8) 0.0394(11) 0.0303(9) -0.0009(8) 0.0039(7) -0.0004(9) C
C17 0.0238(8) 0.0336(11) 0.0302(9) 0.0041(8) -0.0013(6) -0.0026(8) C

loop_
_atom_type_symbol
_atom_type_scat_dispersion_real
_atom_type_scat_dispersion_imag
_atom_type_scat_source
C 0.0181 0.0091 'International Tables Vol C tables 4.2.6.8 and 6.1.1.1'
H 0.0000 0.0000 'International Tables Vol C tables 4.2.6.8 and 6.1.1.1'
N 0.0311 0.0180 'International Tables Vol C tables 4.2.6.8 and 6.1.1.1'

loop_
_geom_angle_atom_site_label_1
_geom_angle_atom_site_label_2
_geom_angle_atom_site_label_3
_geom_angle
C1 N1 C3 103.48(12)
C1 N1 C4 112.04(14)
C3 N1 C4 112.98(13)
C1 N2 C2 105.19(14)
C1 N2 C11 117.30(13)
C2 N2 C11 116.94(13)
N4 N3 C4 121.83(14)
N4 N3 C5 110.05(13)
C4 N3 C5 127.90(14)
N3 N4 N5 108.94(14)
N4 N5 C6 108.26(13)
N7 N6 C11 119.68(14)
N7 N6 C12 110.21(14)
C11 N6 C12 130.08(14)
N6 N7 N8 109.17(13)
N7 N8 C13 108.11(14)
N1 C1 N2 103.65(13)
N1 C1 H1a 109.4707
N1 C1 H1b 109.4711
N2 C1 H1a 109.4712
N2 C1 H1b 109.4715
H1a C1 H1b 114.7236
N2 C2 C3 103.06(13)
N2 C2 H2a 109.4714
N2 C2 H2b 109.4715
C3 C2 H2a 109.4717
C3 C2 H2b 109.4711
H2a C2 H2b 115.2
N1 C3 C2 106.55(13)
N1 C3 H3a 109.4715
N1 C3 H3b 109.4715
C2 C3 H3a 109.4712
C2 C3 H3b 109.4712
H3a C3 H3b 112.2427
N1 C4 N3 109.01(15)
N1 C4 H4a 109.4712
N1 C4 H4b 109.4703
N3 C4 H4a 109.4717
N3 C4 H4b 109.4721
H4a C4 H4b 109.9289
N3 C5 C6 104.42(14)
N3 C5 C10 132.45(15)
C6 C5 C10 123.13(15)
N5 C6 C5 108.33(15)
N5 C6 C7 131.54(15)
C5 C6 C7 120.12(16)
C6 C7 C8 117.14(16)
C6 C7 H7 121.4291
C8 C7 H7 121.4287
C7 C8 C9 122.02(18)
C7 C8 H8 118.9882
C9 C8 H8 118.9897
C8 C9 C10 122.01(17)
C8 C9 H9 118.9967
C10 C9 H9 118.9971
C5 C10 C9 115.58(15)
C5 C10 H10 122.2124
C9 C10 H10 122.2126
N2 C11 N6 115.81(15)
N2 C11 H11a 109.4718
N2 C11 H11b 109.4704
N6 C11 H11a 109.4709
N6 C11 H11b 109.4712
H11a C11 H11b 102.2888
N6 C12 C13 104.13(14)
N6 C12 C17 133.44(16)
C13 C12 C17 122.43(16)
N8 C13 C12 108.38(15)
N8 C13 C14 130.61(16)
C12 C13 C14 121.01(15)
C13 C14 C15 116.76(16)
C13 C14 H14 121.6205
C15 C14 H14 121.6212
C14 C15 C16 121.66(17)
C14 C15 H15 119.1684
C16 C15 H15 119.1674
C15 C16 C17 122.64(17)
C15 C16 H16 118.6785
C17 C16 H16 118.6776
C12 C17 C16 115.49(16)
C12 C17 H17 122.2546
C16 C17 H17 122.2552

loop_
_geom_bond_atom_site_label_1
_geom_bond_atom_site_label_2
_geom_bond_distance
N1 C1 1.455(2)
N1 C3 1.479(2)
N1 C4 1.458(2)
N2 C1 1.466(2)
N2 C2 1.464(2)
N2 C11 1.433(2)
N3 N4 1.3604(19)
N3 C4 1.458(2)
N3 C5 1.357(2)
N4 N5 1.305(2)
N5 C6 1.377(2)
N6 N7 1.355(2)
N6 C11 1.484(2)
N6 C12 1.364(2)
N7 N8 1.307(2)
N8 C13 1.381(2)
C1 H1a 0.96
C1 H1b 0.96
C2 C3 1.543(2)
C2 H2a 0.96
C2 H2b 0.96
C3 H3a 0.96
C3 H3b 0.96
C4 H4a 0.96
C4 H4b 0.96
C5 C6 1.398(2)
C5 C10 1.398(2)
C6 C7 1.403(3)
C7 C8 1.368(3)
C7 H7 0.96
C8 C9 1.413(3)
C8 H8 0.96
C9 C10 1.376(3)
C9 H9 0.96
C10 H10 0.96
C11 H11a 0.96
C11 H11b 0.96
C12 C13 1.401(2)
C12 C17 1.400(2)
C13 C14 1.402(2)
C14 C15 1.369(3)
C14 H14 0.96
C15 C16 1.414(3)
C15 H15 0.96
C16 C17 1.373(3)
C16 H16 0.96
C17 H17 0.96

loop_
_geom_hbond_atom_site_label_D
_geom_hbond_atom_site_label_H
_geom_hbond_atom_site_label_A
_geom_hbond_site_symmetry_A
_geom_hbond_distance_DH
_geom_hbond_distance_HA
_geom_hbond_distance_DA
_geom_hbond_angle_DHA
_geom_hbond_publ_flag
C17 H17 N5 2_557 0.96 2.60 3.552(2) 173 y
C11 H11b Cg3 1_565 0.96 2.86 3.394(2) 116 y

loop_
_geom_torsion_atom_site_label_1
_geom_torsion_atom_site_label_2
_geom_torsion_atom_site_label_3
_geom_torsion_atom_site_label_4
_geom_torsion
N2 C2 C3 N1 3.05(17)

loop_
_cod_related_entry_id
_cod_related_entry_database
_cod_related_entry_code
1 ChemSpider 3061165
